data_4509216
loop_
_publ_author_name
'Childs, Scott L.'
'Wood, Peter A.'
'Rodr\'iguez-Hornedo, Na\'ir'
'Reddy, L. Sreenivas'
'Hardcastle, Kenneth I.'

_publ_contact_author 'Scott L Childs'
_publ_section_title
;
 Analysis of 50 Crystal Structures Containing Carbamazepine Using
 theMaterialsModule ofMercury CSD
;
_journal_issue 4
_journal_name_full 'Crystal Growth &amp; Design'
_journal_page_first 1869
_journal_paper_doi 10.1021/cg801056c
_journal_volume 9
_journal_year 2009
_chemical_formula_moiety 'C20 H20 N2 O5'
_chemical_formula_sum 'C20 H20 N2 O5'
_chemical_formula_weight 368.38
_chemical_name_common 'carbamazepine:glutaric acid cocrystal (1:1)'
_chemical_name_systematic
;

 5H-Dibenz(b,f)azepine-5-carboxamide glutaric acid

;
_space_group_IT_number 14
_symmetry_cell_setting monoclinic
_symmetry_space_group_name_Hall '-P 2yn'
_symmetry_space_group_name_H-M 'P 1 21/n 1'
_atom_sites_solution_hydrogens geom
_atom_sites_solution_primary direct
_atom_sites_solution_secondary difmap
_audit_creation_method SHELXL-97
_cell_angle_alpha 90.00
_cell_angle_beta 106.839(3)
_cell_angle_gamma 90.00
_cell_formula_units_Z 4
_cell_length_a 18.5619(10)
_cell_length_b 5.1201(3)
_cell_length_c 19.4588(9)
_cell_measurement_reflns_used 3878
_cell_measurement_temperature 173(2)
_cell_measurement_theta_max 62.56
_cell_measurement_theta_min 2.90
_cell_volume 1770.05(17)
_computing_cell_refinement 'Bruker SMART'
_computing_data_collection 'Bruker SMART'
_computing_data_reduction 'Bruker SAINT'
_computing_molecular_graphics 'Bruker SHELXTL'
_computing_publication_material 'Bruker SHELXTL'
_computing_structure_refinement 'SHELXL-97 (Sheldrick, 1997)'
_computing_structure_solution 'SHELXS-97 (Sheldrick, 1990)'
_diffrn_ambient_temperature 173(2)
_diffrn_measured_fraction_theta_full 0.953
_diffrn_measured_fraction_theta_max 0.953
_diffrn_measurement_device_type 'CCD area detector'
_diffrn_measurement_method 'phi and omega scans'
_diffrn_radiation_monochromator graphite
_diffrn_radiation_source 'fine-focus sealed tube'
_diffrn_radiation_type CuK\a
_diffrn_radiation_wavelength 1.54178
_diffrn_reflns_av_R_equivalents 0.0295
_diffrn_reflns_av_sigmaI/netI 0.0259
_diffrn_reflns_limit_h_max 20
_diffrn_reflns_limit_h_min -21
_diffrn_reflns_limit_k_max 5
_diffrn_reflns_limit_k_min -5
_diffrn_reflns_limit_l_max 19
_diffrn_reflns_limit_l_min -22
_diffrn_reflns_number 10202
_diffrn_reflns_theta_full 63.45
_diffrn_reflns_theta_max 63.45
_diffrn_reflns_theta_min 2.90
_exptl_absorpt_coefficient_mu 0.831
_exptl_absorpt_correction_T_max 0.9675
_exptl_absorpt_correction_T_min 0.5634
_exptl_absorpt_correction_type multi-scan
_exptl_absorpt_process_details SADABS
_exptl_crystal_colour colourless
_exptl_crystal_density_diffrn 1.382
_exptl_crystal_density_method 'not measured'
_exptl_crystal_description needle
_exptl_crystal_F_000 776
_exptl_crystal_size_max 0.78
_exptl_crystal_size_mid 0.11
_exptl_crystal_size_min 0.04
_refine_diff_density_max 0.172
_refine_diff_density_min -0.185
_refine_diff_density_rms 0.038
_refine_ls_extinction_method none
_refine_ls_goodness_of_fit_ref 1.025
_refine_ls_hydrogen_treatment mixed
_refine_ls_matrix_type full
_refine_ls_number_parameters 260
_refine_ls_number_reflns 2748
_refine_ls_number_restraints 0
_refine_ls_restrained_S_all 1.025
_refine_ls_R_factor_all 0.0451
_refine_ls_R_factor_gt 0.0371
_refine_ls_shift/su_max 0.001
_refine_ls_shift/su_mean 0.000
_refine_ls_structure_factor_coef Fsqd
_refine_ls_weighting_details 'calc w=1/[\s^2^(Fo^2^)+(0.0600P)^2^+0.5000P] where P=(Fo^2^+2Fc^2^)/3'
_refine_ls_weighting_scheme calc
_refine_ls_wR_factor_gt 0.0970
_refine_ls_wR_factor_ref 0.1034
_reflns_number_gt 2338
_reflns_number_total 2748
_reflns_threshold_expression >2sigma(I)
_cod_data_source_file cg801056csup1.cif
_cod_data_source_block 42
_cod_depositor_comments
;
The following automatic conversions were performed:

'_symmetry_cell_setting' value 'Monoclinic' changed to 'monoclinic'
according to /home/saulius/struct/CIF-dictionaries/cif_core.dic
dictionary named 'cif_core.dic' version 2.4.2 from 2011-04-26.

Automatic conversion script
Id: cif_fix_values 1891 2012-01-12 08:04:46Z andrius 
;
_cod_original_cell_volume 1770.05(16)
_cod_original_sg_symbol_H-M P2(1)/n
_cod_database_code 4509216

loop_
_symmetry_equiv_pos_as_xyz
'x, y, z'
'-x+1/2, y+1/2, -z+1/2'
'-x, -y, -z'
'x-1/2, -y-1/2, z-1/2'

loop_
_atom_site_label
_atom_site_type_symbol
_atom_site_fract_x
_atom_site_fract_y
_atom_site_fract_z
_atom_site_U_iso_or_equiv
_atom_site_adp_type
_atom_site_occupancy
_atom_site_symmetry_multiplicity
_atom_site_calc_flag
_atom_site_refinement_flags
C1 C 0.42081(9) 0.4458(3) 0.71764(8) 0.0289(4) Uani 1 1 d .
C2 C 0.44039(10) 0.6396(4) 0.67643(9) 0.0338(4) Uani 1 1 d .
H2 H 0.4828 0.7477 0.6968 0.041 Uiso 1 1 calc R
C3 C 0.39817(11) 0.6754(4) 0.60562(9) 0.0393(5) Uani 1 1 d .
H3 H 0.4115 0.8077 0.5773 0.047 Uiso 1 1 calc R
C4 C 0.33638(10) 0.5170(4) 0.57643(9) 0.0394(5) Uani 1 1 d .
H4 H 0.3075 0.5402 0.5278 0.047 Uiso 1 1 calc R
C5 C 0.31659(10) 0.3262(4) 0.61731(9) 0.0360(4) Uani 1 1 d .
H5 H 0.2743 0.2184 0.5963 0.043 Uiso 1 1 calc R
C6 C 0.35768(9) 0.2872(3) 0.68972(8) 0.0293(4) Uani 1 1 d .
C7 C 0.33222(9) 0.0895(3) 0.73167(9) 0.0325(4) Uani 1 1 d .
H7 H 0.3072 -0.0581 0.7060 0.039 Uiso 1 1 calc R
C8 C 0.34037(10) 0.0937(3) 0.80267(9) 0.0320(4) Uani 1 1 d .
H8 H 0.3205 -0.0520 0.8214 0.038 Uiso 1 1 calc R
C9 C 0.37608(9) 0.2957(3) 0.85442(8) 0.0284(4) Uani 1 1 d .
C10 C 0.35010(10) 0.3368(4) 0.91477(9) 0.0341(4) Uani 1 1 d .
H10 H 0.3119 0.2269 0.9223 0.041 Uiso 1 1 calc R
C11 C 0.37928(10) 0.5337(4) 0.96299(9) 0.0347(4) Uani 1 1 d .
H11 H 0.3610 0.5584 1.0033 0.042 Uiso 1 1 calc R
C12 C 0.43487(10) 0.6953(4) 0.95308(9) 0.0348(4) Uani 1 1 d .
H12 H 0.4539 0.8337 0.9858 0.042 Uiso 1 1 calc R
C13 C 0.46297(9) 0.6553(3) 0.89515(9) 0.0316(4) Uani 1 1 d .
H13 H 0.5016 0.7650 0.8884 0.038 Uiso 1 1 calc R
C14 C 0.43439(9) 0.4550(3) 0.84737(8) 0.0273(4) Uani 1 1 d .
C15 C 0.53370(9) 0.2704(3) 0.80477(8) 0.0287(4) Uani 1 1 d .
C16 C 0.69578(9) 0.7516(4) 0.86659(9) 0.0314(4) Uani 1 1 d .
C17 C 0.75360(10) 0.5441(4) 0.89535(9) 0.0334(4) Uani 1 1 d .
H17A H 0.7298 0.3976 0.9138 0.040 Uiso 1 1 calc R
H17B H 0.7938 0.6165 0.9361 0.040 Uiso 1 1 calc R
C18 C 0.78867(10) 0.4403(4) 0.83935(9) 0.0341(4) Uani 1 1 d .
H18A H 0.8101 0.5881 0.8189 0.041 Uiso 1 1 calc R
H18B H 0.7489 0.3591 0.7999 0.041 Uiso 1 1 calc R
C19 C 0.85051(11) 0.2395(4) 0.86970(9) 0.0365(4) Uani 1 1 d .
H19A H 0.8296 0.0945 0.8917 0.044 Uiso 1 1 calc R
H19B H 0.8675 0.1662 0.8299 0.044 Uiso 1 1 calc R
C20 C 0.91672(10) 0.3541(4) 0.92484(9) 0.0323(4) Uani 1 1 d .
N1 N 0.46721(7) 0.4028(3) 0.78996(7) 0.0283(3) Uani 1 1 d .
N2 N 0.56001(9) 0.2056(3) 0.74943(8) 0.0358(4) Uani 1 1 d .
O1 O 0.56903(6) 0.2153(2) 0.86804(6) 0.0358(3) Uani 1 1 d .
O2 O 0.67065(9) 0.7984(3) 0.80324(6) 0.0536(4) Uani 1 1 d .
O3 O 0.67492(7) 0.8778(3) 0.91649(6) 0.0397(3) Uani 1 1 d .
O4 O 0.94326(8) 0.2117(3) 0.98142(7) 0.0504(4) Uani 1 1 d .
O5 O 0.94405(8) 0.5670(3) 0.91654(7) 0.0494(4) Uani 1 1 d .
H3N H 0.5987(12) 0.087(4) 0.7605(10) 0.041(5) Uiso 1 1 d .
H2N H 0.5329(12) 0.240(4) 0.7052(11) 0.040(6) Uiso 1 1 d .
H3O H 0.6339(16) 1.004(5) 0.8932(14) 0.079(8) Uiso 1 1 d .
H4O H 0.983(2) 0.296(7) 1.0145(18) 0.108(11) Uiso 1 1 d .

loop_
_atom_site_aniso_label
_atom_site_aniso_U_11
_atom_site_aniso_U_22
_atom_site_aniso_U_33
_atom_site_aniso_U_23
_atom_site_aniso_U_13
_atom_site_aniso_U_12
C1 0.0283(8) 0.0327(10) 0.0260(8) 0.0000(7) 0.0085(7) 0.0044(7)
C2 0.0343(9) 0.0360(10) 0.0336(9) -0.0013(8) 0.0136(8) -0.0011(8)
C3 0.0449(11) 0.0426(11) 0.0346(9) 0.0094(8) 0.0180(9) 0.0080(9)
C4 0.0371(10) 0.0527(12) 0.0275(8) 0.0052(8) 0.0077(8) 0.0114(9)
C5 0.0300(9) 0.0463(11) 0.0300(9) -0.0039(8) 0.0061(8) 0.0009(8)
C6 0.0264(8) 0.0333(10) 0.0282(8) -0.0022(7) 0.0077(7) 0.0040(7)
C7 0.0295(9) 0.0322(10) 0.0344(9) -0.0036(8) 0.0072(8) -0.0018(7)
C8 0.0303(9) 0.0304(10) 0.0355(9) 0.0033(7) 0.0099(7) -0.0011(7)
C9 0.0256(8) 0.0309(9) 0.0273(8) 0.0045(7) 0.0055(7) 0.0039(7)
C10 0.0279(9) 0.0427(11) 0.0321(9) 0.0058(8) 0.0094(8) 0.0020(8)
C11 0.0319(9) 0.0460(11) 0.0264(8) 0.0017(8) 0.0086(7) 0.0087(8)
C12 0.0384(10) 0.0347(10) 0.0288(8) -0.0026(7) 0.0059(8) 0.0041(8)
C13 0.0281(9) 0.0337(10) 0.0309(9) 0.0024(8) 0.0052(7) -0.0001(7)
C14 0.0253(8) 0.0319(9) 0.0241(8) 0.0037(7) 0.0061(7) 0.0048(7)
C15 0.0247(8) 0.0308(10) 0.0300(9) -0.0033(7) 0.0071(7) -0.0041(7)
C16 0.0273(9) 0.0384(10) 0.0294(9) -0.0012(7) 0.0094(7) -0.0019(7)
C17 0.0329(9) 0.0390(10) 0.0279(8) 0.0023(7) 0.0081(7) 0.0023(8)
C18 0.0311(9) 0.0418(11) 0.0269(8) -0.0032(8) 0.0042(7) 0.0037(8)
C19 0.0386(10) 0.0377(10) 0.0317(9) -0.0018(8) 0.0077(8) 0.0049(8)
C20 0.0293(9) 0.0375(11) 0.0305(9) 0.0052(8) 0.0094(8) 0.0094(8)
N1 0.0232(7) 0.0372(8) 0.0243(6) 0.0003(6) 0.0063(6) 0.0007(6)
N2 0.0293(8) 0.0475(10) 0.0301(8) -0.0020(7) 0.0076(7) 0.0064(7)
O1 0.0293(6) 0.0471(8) 0.0276(6) -0.0031(5) 0.0030(5) 0.0078(6)
O2 0.0621(9) 0.0707(10) 0.0275(7) 0.0070(7) 0.0119(6) 0.0317(8)
O3 0.0384(7) 0.0502(8) 0.0299(6) -0.0028(6) 0.0092(6) 0.0116(6)
O4 0.0419(8) 0.0598(10) 0.0410(8) 0.0183(7) -0.0014(7) -0.0050(7)
O5 0.0484(8) 0.0477(9) 0.0424(7) 0.0102(6) -0.0021(6) -0.0066(7)

loop_
_atom_type_symbol
_atom_type_description
_atom_type_scat_dispersion_real
_atom_type_scat_dispersion_imag
_atom_type_scat_source
C C 0.0181 0.0091 'International Tables Vol C Tables 4.2.6.8 and 6.1.1.4'
H H 0.0000 0.0000 'International Tables Vol C Tables 4.2.6.8 and 6.1.1.4'
N N 0.0311 0.0180 'International Tables Vol C Tables 4.2.6.8 and 6.1.1.4'
O O 0.0492 0.0322 'International Tables Vol C Tables 4.2.6.8 and 6.1.1.4'

loop_
_geom_angle_atom_site_label_1
_geom_angle_atom_site_label_2
_geom_angle_atom_site_label_3
_geom_angle
C2 C1 C6 121.34(15)
C2 C1 N1 119.47(15)
C6 C1 N1 119.18(14)
C3 C2 C1 120.10(17)
C3 C2 H2 119.9
C1 C2 H2 119.9
C2 C3 C4 119.52(17)
C2 C3 H3 120.2
C4 C3 H3 120.2
C5 C4 C3 120.46(16)
C5 C4 H4 119.8
C3 C4 H4 119.8
C4 C5 C6 121.43(17)
C4 C5 H5 119.3
C6 C5 H5 119.3
C1 C6 C5 117.12(16)
C1 C6 C7 123.69(15)
C5 C6 C7 119.18(16)
C8 C7 C6 127.13(16)
C8 C7 H7 116.4
C6 C7 H7 116.4
C7 C8 C9 127.75(16)
C7 C8 H8 116.1
C9 C8 H8 116.1
C14 C9 C10 117.27(16)
C14 C9 C8 123.81(15)
C10 C9 C8 118.92(15)
C11 C10 C9 121.03(17)
C11 C10 H10 119.5
C9 C10 H10 119.5
C10 C11 C12 120.43(16)
C10 C11 H11 119.8
C12 C11 H11 119.8
C11 C12 C13 119.85(17)
C11 C12 H12 120.1
C13 C12 H12 120.1
C14 C13 C12 119.62(16)
C14 C13 H13 120.2
C12 C13 H13 120.2
C13 C14 C9 121.70(15)
C13 C14 N1 119.46(15)
C9 C14 N1 118.80(15)
O1 C15 N2 121.63(16)
O1 C15 N1 120.37(14)
N2 C15 N1 117.99(15)
O2 C16 O3 123.12(16)
O2 C16 C17 122.98(15)
O3 C16 C17 113.89(14)
C16 C17 C18 112.94(14)
C16 C17 H17A 109.0
C18 C17 H17A 109.0
C16 C17 H17B 109.0
C18 C17 H17B 109.0
H17A C17 H17B 107.8
C17 C18 C19 112.88(14)
C17 C18 H18A 109.0
C19 C18 H18A 109.0
C17 C18 H18B 109.0
C19 C18 H18B 109.0
H18A C18 H18B 107.8
C20 C19 C18 112.49(15)
C20 C19 H19A 109.1
C18 C19 H19A 109.1
C20 C19 H19B 109.1
C18 C19 H19B 109.1
H19A C19 H19B 107.8
O5 C20 O4 122.71(17)
O5 C20 C19 122.43(16)
O4 C20 C19 114.86(17)
C15 N1 C1 122.12(13)
C15 N1 C14 119.17(13)
C1 N1 C14 117.48(12)
C15 N2 H3N 114.6(12)
C15 N2 H2N 119.7(13)
H3N N2 H2N 123.3(18)
C16 O3 H3O 109.3(15)
C20 O4 H4O 111(2)

loop_
_geom_bond_atom_site_label_1
_geom_bond_atom_site_label_2
_geom_bond_distance
C1 C2 1.389(2)
C1 C6 1.400(2)
C1 N1 1.438(2)
C2 C3 1.386(2)
C2 H2 0.9500
C3 C4 1.385(3)
C3 H3 0.9500
C4 C5 1.375(3)
C4 H4 0.9500
C5 C6 1.409(2)
C5 H5 0.9500
C6 C7 1.462(2)
C7 C8 1.346(2)
C7 H7 0.9500
C8 C9 1.462(2)
C8 H8 0.9500
C9 C14 1.393(2)
C9 C10 1.408(2)
C10 C11 1.377(3)
C10 H10 0.9500
C11 C12 1.379(3)
C11 H11 0.9500
C12 C13 1.387(2)
C12 H12 0.9500
C13 C14 1.383(2)
C13 H13 0.9500
C14 N1 1.444(2)
C15 O1 1.248(2)
C15 N2 1.347(2)
C15 N1 1.364(2)
C16 O2 1.209(2)
C16 O3 1.315(2)
C16 C17 1.499(2)
C17 C18 1.518(2)
C17 H17A 0.9900
C17 H17B 0.9900
C18 C19 1.527(3)
C18 H18A 0.9900
C18 H18B 0.9900
C19 C20 1.497(3)
C19 H19A 0.9900
C19 H19B 0.9900
C20 O5 1.232(2)
C20 O4 1.293(2)
N2 H3N 0.92(2)
N2 H2N 0.88(2)
O3 H3O 1.00(3)
O4 H4O 0.93(4)

loop_
_geom_hbond_atom_site_label_D
_geom_hbond_atom_site_label_H
_geom_hbond_atom_site_label_A
_geom_hbond_distance_DH
_geom_hbond_distance_HA
_geom_hbond_distance_DA
_geom_hbond_angle_DHA
_geom_hbond_site_symmetry_A
N2 H3N O2 0.92(2) 2.00(2) 2.901(2) 165.5(17) 1_545
O3 H3O O1 1.00(3) 1.59(3) 2.5816(17) 171(2) 1_565
O4 H4O O5 0.93(4) 1.76(4) 2.682(2) 174(3) 3_767

loop_
_geom_torsion_atom_site_label_1
_geom_torsion_atom_site_label_2
_geom_torsion_atom_site_label_3
_geom_torsion_atom_site_label_4
_geom_torsion
C6 C1 C2 C3 -1.5(3)
N1 C1 C2 C3 177.07(15)
C1 C2 C3 C4 0.1(3)
C2 C3 C4 C5 0.4(3)
C3 C4 C5 C6 0.5(3)
C2 C1 C6 C5 2.3(2)
N1 C1 C6 C5 -176.26(15)
C2 C1 C6 C7 -176.76(16)
N1 C1 C6 C7 4.7(2)
C4 C5 C6 C1 -1.8(2)
C4 C5 C6 C7 177.27(16)
C1 C6 C7 C8 29.9(3)
C5 C6 C7 C8 -149.14(18)
C6 C7 C8 C9 0.2(3)
C7 C8 C9 C14 -29.3(3)
C7 C8 C9 C10 149.86(18)
C14 C9 C10 C11 2.6(2)
C8 C9 C10 C11 -176.58(16)
C9 C10 C11 C12 -0.1(3)
C10 C11 C12 C13 -1.6(3)
C11 C12 C13 C14 0.6(3)
C12 C13 C14 C9 2.1(3)
C12 C13 C14 N1 -175.84(15)
C10 C9 C14 C13 -3.6(2)
C8 C9 C14 C13 175.53(16)
C10 C9 C14 N1 174.29(14)
C8 C9 C14 N1 -6.6(2)
O2 C16 C17 C18 12.0(3)
O3 C16 C17 C18 -168.03(15)
C16 C17 C18 C19 176.92(15)
C17 C18 C19 C20 -64.5(2)
C18 C19 C20 O5 -44.2(2)
C18 C19 C20 O4 136.34(16)
O1 C15 N1 C1 -173.25(15)
N2 C15 N1 C1 7.7(2)
O1 C15 N1 C14 -6.3(2)
N2 C15 N1 C14 174.69(15)
C2 C1 N1 C15 -77.7(2)
C6 C1 N1 C15 100.86(19)
C2 C1 N1 C14 115.06(17)
C6 C1 N1 C14 -66.3(2)
C13 C14 N1 C15 77.8(2)
C9 C14 N1 C15 -100.16(18)
C13 C14 N1 C1 -114.60(17)
C9 C14 N1 C1 67.4(2)
